data_1526210
loop_
_publ_author_name
'Pakhomov, V.I.'
'Fedorov, P.M.'

_publ_section_title
;
 Crystal structure of Cs2 Hg I4
;
_journal_name_full Kristallografiya
_journal_page_first 942
_journal_page_last 946
_journal_volume 17
_journal_year 1971
_chemical_formula_sum 'Cs2 Hg I4'
_chemical_name_systematic 'Cs2 (Hg I4)'
_space_group_IT_number 4
_symmetry_space_group_name_Hall 'P 2c'
_symmetry_space_group_name_H-M 'P 1 1 21'
_cell_angle_alpha 90
_cell_angle_beta 90
_cell_angle_gamma 110.45
_cell_formula_units_Z 2
_cell_length_a 11.3
_cell_length_b 7.94
_cell_length_c 8.46
_cell_volume 711.211
_citation_journal_id_ASTM KRISAJ
_cod_data_source_file Pakhomov_KRISAJ_1971_1493.cif
_cod_data_source_block Cs2Hg1I4
_cod_original_sg_symbol_Hall 'P 2yb (z,x,y)'
_cod_original_formula_sum 'Cs2 Hg1 I4'
_cod_database_code 1526210

loop_
_symmetry_equiv_pos_as_xyz
x,y,z
-x,-y,z+1/2

loop_
_atom_site_label
_atom_site_type_symbol
_atom_site_fract_x
_atom_site_fract_y
_atom_site_fract_z
_atom_site_occupancy
_atom_site_U_iso_or_equiv
Cs1 Cs+1 0.533 0.343 0.762 1 0.0
I3 I-1 0.214 0.272 0.519 1 0.0
I4 I-1 0.207 0.245 0.998 1 0.0
I2 I-1 0.858 0.276 0.748 1 0.0
Cs2 Cs+1 0.904 0.225 0.253 1 0.0
Hg1 Hg+2 0.273 0.092 0.276 1 0.0
I1 I-1 0.545 0.187 0.246 1 0.0
